data_4002013
loop_
_publ_author_name
'Smeets, Stef'
'Xie, Dan'
'McCusker, Lynne B.'
'Baerlocher, Christian'
'Zones, Stacey I.'
'Thompson, Joshua A.'
'Lacheen, Howard S.'
'Huang, Hua-Min'

_publ_section_title
;
 SSZ-45: A High-Silica Zeolite with Small Pore Openings, Large Cavities,
 and Unusual Adsorption Properties
;
_journal_coden_ASTM CMATEX
_journal_issue 13
_journal_name_full 'Chemistry of Materials'
_journal_page_first 3909
_journal_page_last 3913
_journal_paper_doi 10.1021/cm501176j
_journal_volume 26
_journal_year 2014
_chemical_formula_structural |(C11H21N2)8|[Si200O400]
_chemical_formula_sum 'C88 H168 N16 O400 Si200'
_chemical_name_common SSZ-45
_space_group_crystal_system orthorhombic
_space_group_IT_number 42
_symmetry_space_group_name_Hall 'F 2 -2'
_symmetry_space_group_name_H-M 'F m m 2'
_cell_angle_alpha 90
_cell_angle_beta 90
_cell_angle_gamma 90
_cell_formula_units_Z 1
_cell_length_a 13.7195(1)
_cell_length_b 35.2245(6)
_cell_length_c 22.1362(1)
_cell_volume 10697.6(2)
_diffrn_ambient_temperature 295
_diffrn_measurement_device_type synchrotron
_pd_meas_2theta_range_inc 0.004
_pd_meas_2theta_range_max 55.000
_pd_meas_2theta_range_min 3.000
_pd_meas_number_of_points 13479
_pd_proc_ls_prof_R_factor 0.008
_pd_proc_ls_prof_wR_expected 0.038
_pd_proc_ls_prof_wR_factor 0.145
_refine_ls_number_parameters 214
_refine_ls_number_restraints 277
_cod_data_source_file cm501176j_si_001.cif
_cod_data_source_block zeolite_SSZ-45
_cod_depositor_comments
;Adding full bibliography for 4002013.cif.

The following automatic conversions were performed:

data name '_atom_site_symmetry_mltiplicity' was replaced with
'_atom_site_symmetry_multiplicity' as specified in the replacement
file 'data/replacement-values/replacement_tags.lst'.

Automatic conversion script
Id: cif_correct_tags 9268 2022-04-12 08:56:07Z antanas 
;
_cod_original_cell_volume 10697(1)
_cod_original_formula_sum 'C88 H168 N16 Si200 O400'
_cod_database_code 4002013
_pd_meas_wavelength 0.99822

loop_
_symmetry_equiv_pos_as_xyz
'-x, -y, z'
'-x, y, z'
'x, -y, z'
'x, y, z'
'-x+1/2, -y+1/2, z'
'-x+1/2, y+1/2, z'
'x+1/2, -y+1/2, z'
'x+1/2, y+1/2, z'
'-x+1/2, -y, z+1/2'
'-x+1/2, y, z+1/2'
'x+1/2, -y, z+1/2'
'x+1/2, y, z+1/2'
'-x, -y+1/2, z+1/2'
'-x, y+1/2, z+1/2'
'x, -y+1/2, z+1/2'
'x, y+1/2, z+1/2'

loop_
_atom_site_label
_atom_site_type_symbol
_atom_site_symmetry_multiplicity
_atom_site_fract_x
_atom_site_fract_y
_atom_site_fract_z
_atom_site_occupancy
_atom_site_B_iso_or_equiv
Si1 Si 4 0 0 0.2089(2) 1 2.29(4)
Si2 Si 8 0.2106(2) 0 0.1842(1) 1 2.29(4)
Si3 Si 8 0 0.06988(8) 0.2996(1) 1 2.29(4)
Si4 Si 16 0.1988(2) 0.07150(8) 0.3732(1) 1 2.29(4)
Si5 Si 8 0 0.14727(9) 0.2240(2) 1 2.29(4)
Si6 Si 16 0.2111(2) 0.14266(8) 0.1775(1) 1 2.29(4)
Si7 Si 8 0 0.22151(9) 0.3074(1) 1 2.29(4)
Si8 Si 16 0.1943(2) 0.21137(8) 0.3797(1) 1 2.29(4)
Si9 Si 16 0.1132(2) 0.17422(7) 0.4985(1) 1 2.29(4)
Si10 Si 8 0 0.28401(8) 0.2069(1) 1 2.29(4)
Si11 Si 16 0.1834(2) 0.28612(8) 0.1225(1) 1 2.29(4)
Si12 Si 8 0 0.35517(8) 0.2836(1) 1 2.29(4)
Si13 Si 16 0.2098(2) 0.35444(9) 0.3139(1) 1 2.29(4)
Si14 Si 8 0 0.42186(9) 0.2017(1) 1 2.29(4)
Si15 Si 16 0.1930(2) 0.42704(8) 0.1279(1) 1 2.29(4)
Si16 Si 16 0.1131(2) 0.41700(7) 0.0025(1) 1 2.29(4)
Si17 Si 4 0 0.5 0.2641(2) 1 2.29(4)
Si18 Si 8 0.2102(2) 0.5 0.3187(1) 1 2.29(4)
O1 O 16 0.1806(4) 0.1875(1) 0.4419(1) 1 2.00(7)
O2 O 8 0 0.32806(9) 0.2254(2) 1 2.00(7)
O3 O 16 0.2418(4) 0.46370(9) 0.1550(2) 1 2.00(7)
O4 O 8 0 0.3984(1) 0.2630(2) 1 2.00(7)
O5 O 8 0.0962(2) 0 0.1678(2) 1 2.00(7)
O6 O 8 0.25 0.25 0.3924(4) 1 2.00(7)
O7 O 16 0.2527(3) 0.31838(9) 0.1475(2) 1 2.00(7)
O8 O 16 0.1241(5) 0.37105(8) 0.0098(3) 1 2.00(7)
O9 O 8 0.2296(4) 0 0.2561(2) 1 2.00(7)
O10 O 8 0 0.1812(2) 0.4826(4) 1 2.00(7)
O11 O 16 0.0967(2) 0.2751(2) 0.1686(2) 1 2.00(7)
O12 O 16 0.0956(2) 0.0656(2) 0.3402(2) 1 2.00(7)
O13 O 8 0 0.0693(3) 0.4962(4) 1 2.00(7)
O14 O 16 0.0958(2) 0.4153(2) 0.1630(2) 1 2.00(7)
O15 O 16 0.2327(3) 0.1078(1) 0.1323(2) 1 2.00(7)
O16 O 16 0.0928(2) 0.2227(2) 0.3500(2) 1 2.00(7)
O17 O 16 0.1627(4) 0.4377(2) 0.0598(1) 1 2.00(7)
O18 O 16 0.2380(4) 0.3621(2) 0.2434(1) 1 2.00(7)
O19 O 16 0.0949(2) 0.1470(2) 0.1827(2) 1 2.00(7)
O20 O 8 0 0.11021(9) 0.2658(2) 1 2.00(7)
O21 O 16 0.2468(4) 0.11195(9) 0.3555(2) 1 2.00(7)
O22 O 8 0 0.46487(8) 0.2201(2) 1 2.00(7)
O23 O 16 0.2503(4) 0.31345(9) 0.3315(2) 1 2.00(7)
O24 O 16 0.1769(4) 0.0700(2) 0.4445(1) 1 2.00(7)
O25 O 16 0.0944(2) 0.3513(2) 0.3242(2) 1 2.00(7)
O26 O 8 0.25 0.25 0.1112(4) 1 2.00(7)
O27 O 16 0.2314(3) 0.46305(9) 0.3580(2) 1 2.00(7)
O28 O 16 0.1402(4) 0.3017(1) 0.0588(1) 1 2.00(7)
O29 O 8 0 0.2589(1) 0.2667(2) 1 2.00(7)
O30 O 8 0.0950(2) 0.5 0.3059(2) 1 2.00(7)
O31 O 8 0 0.03701(9) 0.2503(2) 1 2.00(7)
O32 O 8 0 0.1843(1) 0.2658(2) 1 2.00(7)
C1 C 8 0 0.1586(1) 0.02247(2) 1 5
C2 C 16 0.0904(2) 0.18206(8) 0.0084(3) 1 5
C3 C 16 0.0552(2) 0.2226(1) 0.0133(2) 1 5
C4 C 16 0.0888(2) 0.09804(9) 0.0254(1) 1 5
C5 C 16 0.0872(2) 0.05542(9) 0.0126(2) 1 5
C6 C 8 0 0.1108(1) -0.06580(2) 1 5
C7 C 8 0 0.0672(2) -0.07804(1) 1 5
N1 N 8 0 0.11735(8) 0.00102(4) 1 5
N2 N 8 0 0.0460(1) -0.02146(2) 1 5
H1 H 8 0 0.1578(9) 0.071(1) 1 6
H2a H 16 0.143(1) 0.1779(5) 0.0442(9) 1 6
H2b H 16 0.122(1) 0.1765(4) -0.0349(9) 1 6
H3a H 16 0.082(1) 0.2388(4) -0.024(1) 1 6
H3b H 16 0.080(1) 0.2341(4) 0.0558(6) 1 6
H4a H 16 0.093(1) 0.1023(4) 0.0738(7) 1 6
H4b H 16 0.1527(9) 0.1100(4) 0.004(3) 1 6
H5a H 16 0.1512(9) 0.0477(4) -0.014(1) 1 6
H5b H 16 0.0874(8) 0.0400(4) 0.0548(7) 1 6
H6 H 16 -0.065(1) 0.1234(5) -0.0855(6) 1 6
H7 H 16 -0.0652(9) 0.0597(6) -0.1036(5) 1 6

loop_
_cod_changelog_entry_id
_cod_changelog_entry_author
_cod_changelog_entry_date
_cod_changelog_entry_text
1 'Vaitkus, Antanas' 2022-05-09T02:22:00+03:00 'Updated bibliographic information.'
